data_7216588
loop_
_publ_author_name
'Lu, Jack Y.'
'Schauss, Vaughn'

_publ_section_title
;
 Two Cu(ii) complexes synthesized by using a solid-state compound with an
 extended crystal structure as the copper-ion source
;
_journal_issue 105
_journal_name_full CrystEngComm
_journal_page_first 623
_journal_paper_doi 10.1039/b210309e
_journal_volume 4
_journal_year 2002
_chemical_formula_moiety '2 C20 H18 N6 Cu +, C14 H6 N2 O8 Cu 2-'
_chemical_formula_sum 'C54 H42 Cu3 N14 O8'
_chemical_formula_weight 1205.64
_chemical_name_systematic
; 
? 
;
_space_group_IT_number 2
_symmetry_cell_setting triclinic
_symmetry_space_group_name_Hall '-P 1'
_symmetry_space_group_name_H-M 'P -1'
_atom_sites_solution_hydrogens geom
_atom_sites_solution_primary direct
_atom_sites_solution_secondary difmap
_audit_creation_method SHELXL-97
_cell_angle_alpha 79.491(1)
_cell_angle_beta 83.787(1)
_cell_angle_gamma 81.277(1)
_cell_formula_units_Z 1
_cell_length_a 7.5427(3)
_cell_length_b 12.6346(6)
_cell_length_c 13.8675(6)
_cell_measurement_reflns_used 4543
_cell_measurement_temperature 223(2)
_cell_measurement_theta_max 25.03
_cell_measurement_theta_min 1.65
_cell_volume 1279.94(10)
_computing_cell_refinement 'Bruker SAINT software (Bruker, 1999)'
_computing_data_collection 'Siemens SMART software (Siemens, 1996)'
_computing_data_reduction 'Bruker SAINT software (Bruker, 1999)'
_computing_structure_refinement 'SHELXL-97 (Sheldrick, 1997)'
_computing_structure_solution 'SHELXS-97 (Sheldrick, 1997)'
_diffrn_ambient_temperature 223(2)
_diffrn_detector_area_resol_mean 1K
_diffrn_measured_fraction_theta_full 0.979
_diffrn_measured_fraction_theta_max 0.979
_diffrn_measurement_device_type 'Siemens SMART CCD'
_diffrn_measurement_method CCD
_diffrn_radiation_monochromator graphite
_diffrn_radiation_source 'fine-focus sealed tube'
_diffrn_radiation_type MoK\a
_diffrn_radiation_wavelength 0.71073
_diffrn_reflns_av_R_equivalents 0.0173
_diffrn_reflns_av_sigmaI/netI 0.0164
_diffrn_reflns_limit_h_max 8
_diffrn_reflns_limit_h_min -8
_diffrn_reflns_limit_k_max 15
_diffrn_reflns_limit_k_min -14
_diffrn_reflns_limit_l_max 16
_diffrn_reflns_limit_l_min 0
_diffrn_reflns_number 6709
_diffrn_reflns_theta_full 25.03
_diffrn_reflns_theta_max 25.03
_diffrn_reflns_theta_min 1.65
_diffrn_standards_decay_% 0.0
_exptl_absorpt_coefficient_mu 1.306
_exptl_absorpt_correction_T_max 0.9174
_exptl_absorpt_correction_T_min 0.7843
_exptl_absorpt_correction_type empirical
_exptl_crystal_colour Yellow-green
_exptl_crystal_density_diffrn 1.564
_exptl_crystal_density_method 'not measured'
_exptl_crystal_description 'Prismatic block'
_exptl_crystal_F_000 615
_exptl_crystal_size_max 0.20
_exptl_crystal_size_mid 0.20
_exptl_crystal_size_min 0.20
_refine_diff_density_max 0.312
_refine_diff_density_min -0.300
_refine_diff_density_rms 0.047
_refine_ls_extinction_coef 0.0003(4)
_refine_ls_extinction_expression Fc^*^=kFc[1+0.001xFc^2^\l^3^/sin(2\q)]^-1/4^
_refine_ls_extinction_method SHELXL
_refine_ls_goodness_of_fit_ref 0.995
_refine_ls_hydrogen_treatment mixed
_refine_ls_matrix_type full
_refine_ls_number_parameters 365
_refine_ls_number_reflns 4418
_refine_ls_number_restraints 2
_refine_ls_restrained_S_all 0.995
_refine_ls_R_factor_all 0.0350
_refine_ls_R_factor_gt 0.0264
_refine_ls_shift/su_max 0.022
_refine_ls_shift/su_mean 0.002
_refine_ls_structure_factor_coef Fsqd
_refine_ls_weighting_details 'calc w=1/[\s^2^(Fo^2^)+(0.0350P)^2^+0.9354P] where P=(Fo^2^+2Fc^2^)/3'
_refine_ls_weighting_scheme calc
_refine_ls_wR_factor_gt 0.0682
_refine_ls_wR_factor_ref 0.0730
_reflns_number_gt 3483
_reflns_number_total 4418
_reflns_threshold_expression >4sigma(I)
_cod_data_source_file b210309e.txt
_cod_data_source_block {[Cu(DPA)2]2+[Cu(PDC)2]2-}
_cod_depositor_comments
;
The following automatic conversions were performed:

'_symmetry_cell_setting' value 'Triclinic' changed to 'triclinic'
according to
/usr/data/users/saulius/automatic-downloads/retrospective/RSC/lib/dictionaries/cif_core.dic
dictionary named 'cif_core.dic' version 2.4.2 from
2011-04-26.

'_exptl_absorpt_correction_type' value 'Empirical'
changed to 'empirical' according to
/usr/data/users/saulius/automatic-downloads/retrospective/RSC/lib/dictionaries/cif_core.dic
dictionary named 'cif_core.dic' version 2.4.2 from 2011-04-26.

Automatic conversion script
Id: cif_fix_values 2281 2013-09-26 08:29:07Z andrius 
;
_cod_original_sg_symbol_H-M P-1
_cod_original_formula_sum 'C54 H42 N14 O8 Cu3'
_cod_database_code 7216588

loop_
_symmetry_equiv_pos_as_xyz
'x, y, z'
'-x, -y, -z'

loop_
_atom_site_label
_atom_site_type_symbol
_atom_site_fract_x
_atom_site_fract_y
_atom_site_fract_z
_atom_site_U_iso_or_equiv
_atom_site_adp_type
_atom_site_occupancy
_atom_site_symmetry_multiplicity
_atom_site_calc_flag
_atom_site_refinement_flags
Cu1 Cu 1.0000 0.5000 1.0000 0.03401(12) Uani 1 2 d S
Cu2 Cu 0.30844(4) 0.81882(2) 0.37985(2) 0.04292(11) Uani 1 1 d .
O1 O 1.07047(19) 0.35154(11) 1.06707(11) 0.0349(4) Uani 1 1 d .
O2 O 0.9770(2) 0.18863(12) 1.09906(12) 0.0420(4) Uani 1 1 d .
O3 O 0.4081(2) 0.59050(13) 0.78572(12) 0.0430(4) Uani 1 1 d .
O4 O 0.2290(2) 0.46299(13) 0.84522(12) 0.0399(4) Uani 1 1 d .
N1 N 0.8056(2) 0.43639(13) 0.95863(12) 0.0253(4) Uani 1 1 d .
N2 N 0.4898(2) 0.69181(15) 0.43074(14) 0.0364(4) Uani 1 1 d .
N3 N 0.3597(3) 0.68641(16) 0.59446(14) 0.0372(4) Uani 1 1 d D
H3N H 0.372(3) 0.6528(18) 0.6562(9) 0.045 Uiso 1 1 d D
N4 N 0.1358(3) 0.79892(16) 0.50134(14) 0.0398(5) Uani 1 1 d .
N5 N 0.1665(3) 0.82493(14) 0.26082(13) 0.0350(4) Uani 1 1 d .
N6 N 0.1867(3) 1.01248(15) 0.20966(15) 0.0383(5) Uani 1 1 d D
H6N H 0.132(3) 1.0709(14) 0.1732(16) 0.046 Uiso 1 1 d D
N7 N 0.4187(2) 0.95189(15) 0.31625(14) 0.0369(4) Uani 1 1 d .
C1 C 0.8041(3) 0.33199(16) 1.00114(14) 0.0260(4) Uani 1 1 d .
C2 C 0.6674(3) 0.27499(17) 0.98959(16) 0.0314(5) Uani 1 1 d .
H2 H 0.6704 0.2012 1.0176 0.038 Uiso 1 1 calc R
C3 C 0.5261(3) 0.32848(17) 0.93602(16) 0.0317(5) Uani 1 1 d .
H3 H 0.4291 0.2920 0.9298 0.038 Uiso 1 1 calc R
C4 C 0.5277(3) 0.43584(16) 0.89154(14) 0.0257(4) Uani 1 1 d .
C5 C 0.6727(3) 0.48647(16) 0.90381(14) 0.0259(4) Uani 1 1 d .
H5 H 0.6774 0.5586 0.8724 0.031 Uiso 1 1 calc R
C6 C 0.9625(3) 0.28517(17) 1.06115(15) 0.0295(5) Uani 1 1 d .
C7 C 0.3735(3) 0.50162(17) 0.83525(16) 0.0300(5) Uani 1 1 d .
C8 C 0.6211(3) 0.64905(19) 0.36840(19) 0.0442(6) Uani 1 1 d .
H8 H 0.6188 0.6765 0.3008 0.053 Uiso 1 1 calc R
C9 C 0.7566(3) 0.5683(2) 0.3981(2) 0.0488(6) Uani 1 1 d .
H9 H 0.8441 0.5404 0.3522 0.059 Uiso 1 1 calc R
C10 C 0.7601(3) 0.5292(2) 0.4980(2) 0.0467(6) Uani 1 1 d .
H10 H 0.8515 0.4742 0.5211 0.056 Uiso 1 1 calc R
C11 C 0.6306(3) 0.57070(19) 0.56286(19) 0.0401(6) Uani 1 1 d .
H11 H 0.6335 0.5455 0.6309 0.048 Uiso 1 1 calc R
C12 C 0.4932(3) 0.65128(17) 0.52689(17) 0.0338(5) Uani 1 1 d .
C13 C 0.1811(3) 0.73136(18) 0.58366(17) 0.0341(5) Uani 1 1 d .
C14 C 0.0556(3) 0.7040(2) 0.66231(18) 0.0440(6) Uani 1 1 d .
H14 H 0.0925 0.6571 0.7195 0.053 Uiso 1 1 calc R
C15 C -0.1210(4) 0.7459(2) 0.6557(2) 0.0558(7) Uani 1 1 d .
H15 H -0.2076 0.7273 0.7076 0.067 Uiso 1 1 calc R
C16 C -0.1711(4) 0.8165(3) 0.5710(2) 0.0619(8) Uani 1 1 d .
H16 H -0.2917 0.8472 0.5645 0.074 Uiso 1 1 calc R
C17 C -0.0406(4) 0.8399(2) 0.4977(2) 0.0542(7) Uani 1 1 d .
H17 H -0.0752 0.8879 0.4406 0.065 Uiso 1 1 calc R
C18 C 0.0875(4) 0.73855(19) 0.25040(18) 0.0428(6) Uani 1 1 d .
H18 H 0.1276 0.6707 0.2873 0.051 Uiso 1 1 calc R
C19 C -0.0454(4) 0.7430(2) 0.19055(19) 0.0448(6) Uani 1 1 d .
H19 H -0.0954 0.6804 0.1863 0.054 Uiso 1 1 calc R
C20 C -0.1048(3) 0.8426(2) 0.13612(19) 0.0469(6) Uani 1 1 d .
H20 H -0.1976 0.8490 0.0945 0.056 Uiso 1 1 calc R
C21 C -0.0275(3) 0.9320(2) 0.14320(18) 0.0413(6) Uani 1 1 d .
H21 H -0.0665 1.0003 0.1065 0.050 Uiso 1 1 calc R
C22 C 0.1099(3) 0.92028(17) 0.20576(16) 0.0318(5) Uani 1 1 d .
C23 C 0.3462(3) 1.02538(17) 0.24412(16) 0.0309(5) Uani 1 1 d .
C24 C 0.4230(3) 1.11920(17) 0.20342(17) 0.0350(5) Uani 1 1 d .
H24 H 0.3701 1.1691 0.1522 0.042 Uiso 1 1 calc R
C25 C 0.5763(3) 1.13781(19) 0.23890(18) 0.0414(6) Uani 1 1 d .
H25 H 0.6275 1.2016 0.2137 0.050 Uiso 1 1 calc R
C26 C 0.6543(3) 1.0616(2) 0.3120(2) 0.0484(6) Uani 1 1 d .
H26 H 0.7609 1.0715 0.3366 0.058 Uiso 1 1 calc R
C27 C 0.5729(3) 0.9715(2) 0.3476(2) 0.0483(7) Uani 1 1 d .
H27 H 0.6271 0.9196 0.3971 0.058 Uiso 1 1 calc R

loop_
_atom_site_aniso_label
_atom_site_aniso_U_11
_atom_site_aniso_U_22
_atom_site_aniso_U_33
_atom_site_aniso_U_23
_atom_site_aniso_U_13
_atom_site_aniso_U_12
Cu1 0.0327(2) 0.02357(19) 0.0466(2) 0.00811(16) -0.02417(17) -0.00847(15)
Cu2 0.04338(19) 0.03593(17) 0.04351(19) 0.01643(13) -0.01519(13) -0.00627(13)
O1 0.0307(8) 0.0269(8) 0.0464(9) 0.0071(7) -0.0197(7) -0.0064(6)
O2 0.0454(10) 0.0261(8) 0.0527(10) 0.0112(7) -0.0248(8) -0.0065(7)
O3 0.0464(10) 0.0373(9) 0.0442(10) 0.0119(7) -0.0257(8) -0.0097(7)
O4 0.0306(9) 0.0429(9) 0.0495(10) -0.0041(8) -0.0179(7) -0.0091(7)
N1 0.0255(9) 0.0232(9) 0.0265(9) 0.0019(7) -0.0079(7) -0.0046(7)
N2 0.0340(10) 0.0283(10) 0.0422(11) 0.0079(8) -0.0053(9) -0.0047(8)
N3 0.0350(11) 0.0382(11) 0.0340(11) 0.0065(8) -0.0131(9) 0.0012(8)
N4 0.0400(11) 0.0382(11) 0.0367(11) 0.0024(9) -0.0131(9) 0.0059(9)
N5 0.0434(11) 0.0267(9) 0.0342(10) 0.0030(8) -0.0080(8) -0.0087(8)
N6 0.0431(11) 0.0226(9) 0.0492(12) 0.0089(8) -0.0254(9) -0.0067(8)
N7 0.0349(10) 0.0294(10) 0.0451(11) 0.0074(8) -0.0176(9) -0.0066(8)
C1 0.0280(11) 0.0239(10) 0.0242(10) 0.0025(8) -0.0056(8) -0.0034(8)
C2 0.0351(12) 0.0243(10) 0.0340(12) 0.0048(9) -0.0102(9) -0.0084(9)
C3 0.0318(11) 0.0314(11) 0.0335(12) 0.0006(9) -0.0099(9) -0.0116(9)
C4 0.0268(11) 0.0289(11) 0.0215(10) -0.0005(8) -0.0074(8) -0.0041(8)
C5 0.0281(11) 0.0229(10) 0.0253(10) 0.0030(8) -0.0078(8) -0.0040(8)
C6 0.0308(11) 0.0265(11) 0.0296(11) 0.0033(9) -0.0096(9) -0.0038(9)
C7 0.0304(12) 0.0319(12) 0.0296(11) -0.0058(9) -0.0126(9) -0.0024(9)
C8 0.0413(14) 0.0380(13) 0.0472(15) 0.0086(11) 0.0005(11) -0.0082(11)
C9 0.0355(13) 0.0424(14) 0.0613(17) 0.0042(12) 0.0055(12) -0.0054(11)
C10 0.0261(12) 0.0353(13) 0.0711(18) 0.0117(12) -0.0053(12) -0.0038(10)
C11 0.0302(12) 0.0369(13) 0.0481(14) 0.0131(11) -0.0121(11) -0.0066(10)
C12 0.0301(12) 0.0271(11) 0.0425(13) 0.0075(10) -0.0113(10) -0.0085(9)
C13 0.0371(12) 0.0298(11) 0.0352(12) -0.0044(9) -0.0137(10) 0.0027(9)
C14 0.0460(14) 0.0475(14) 0.0329(13) -0.0028(11) -0.0080(11) 0.0094(11)
C15 0.0490(16) 0.0686(19) 0.0409(15) -0.0057(13) 0.0011(12) 0.0119(14)
C16 0.0426(16) 0.082(2) 0.0510(17) -0.0064(15) -0.0078(13) 0.0221(15)
C17 0.0472(15) 0.0644(18) 0.0413(15) 0.0026(13) -0.0149(12) 0.0172(13)
C18 0.0573(16) 0.0273(12) 0.0424(14) 0.0013(10) 0.0010(12) -0.0131(11)
C19 0.0526(15) 0.0432(14) 0.0441(14) -0.0131(12) 0.0050(12) -0.0237(12)
C20 0.0454(15) 0.0529(16) 0.0485(15) -0.0124(12) -0.0108(12) -0.0166(12)
C21 0.0428(14) 0.0373(13) 0.0452(14) -0.0010(11) -0.0168(11) -0.0077(10)
C22 0.0340(12) 0.0296(11) 0.0316(12) -0.0008(9) -0.0063(9) -0.0069(9)
C23 0.0325(11) 0.0249(11) 0.0345(12) 0.0004(9) -0.0098(9) -0.0034(9)
C24 0.0410(13) 0.0275(11) 0.0350(12) 0.0029(9) -0.0073(10) -0.0067(9)
C25 0.0406(13) 0.0367(13) 0.0483(15) -0.0054(11) 0.0004(11) -0.0150(11)
C26 0.0352(13) 0.0471(15) 0.0655(18) -0.0037(13) -0.0197(12) -0.0096(11)
C27 0.0403(14) 0.0426(14) 0.0608(17) 0.0075(12) -0.0267(12) -0.0050(11)

loop_
_atom_type_symbol
_atom_type_description
_atom_type_scat_dispersion_real
_atom_type_scat_dispersion_imag
_atom_type_scat_source
C C 0.0033 0.0016 'International Tables Vol C Tables 4.2.6.8 and 6.1.1.4'
H H 0.0000 0.0000 'International Tables Vol C Tables 4.2.6.8 and 6.1.1.4'
N N 0.0061 0.0033 'International Tables Vol C Tables 4.2.6.8 and 6.1.1.4'
O O 0.0106 0.0060 'International Tables Vol C Tables 4.2.6.8 and 6.1.1.4'
Cu Cu 0.3201 1.2651 'International Tables Vol C Tables 4.2.6.8 and 6.1.1.4'

loop_
_geom_angle_atom_site_label_1
_geom_angle_atom_site_label_2
_geom_angle_atom_site_label_3
_geom_angle
_geom_angle_site_symmetry_1
_geom_angle_site_symmetry_3
N1 Cu1 N1 180.00(8) . 2_767
N1 Cu1 O1 96.38(6) . 2_767
N1 Cu1 O1 83.62(6) 2_767 2_767
N1 Cu1 O1 83.62(6) . .
N1 Cu1 O1 96.38(6) 2_767 .
O1 Cu1 O1 180.000(1) 2_767 .
N7 Cu2 N4 128.59(8) . .
N7 Cu2 N2 113.72(7) . .
N4 Cu2 N2 94.22(7) . .
N7 Cu2 N5 91.86(7) . .
N4 Cu2 N5 107.55(8) . .
N2 Cu2 N5 124.00(8) . .
C6 O1 Cu1 114.33(12) . .
C5 N1 C1 119.55(17) . .
C5 N1 Cu1 127.97(14) . .
C1 N1 Cu1 112.13(13) . .
C12 N2 C8 117.52(19) . .
C12 N2 Cu2 121.87(16) . .
C8 N2 Cu2 120.47(16) . .
C12 N3 C13 130.81(19) . .
C13 N4 C17 116.4(2) . .
C13 N4 Cu2 122.17(16) . .
C17 N4 Cu2 120.60(16) . .
C22 N5 C18 116.5(2) . .
C22 N5 Cu2 120.73(15) . .
C18 N5 Cu2 120.58(15) . .
C23 N6 C22 131.74(18) . .
C23 N7 C27 116.94(19) . .
C23 N7 Cu2 123.30(15) . .
C27 N7 Cu2 119.75(16) . .
N1 C1 C2 121.47(18) . .
N1 C1 C6 114.11(17) . .
C2 C1 C6 124.42(18) . .
C1 C2 C3 118.80(19) . .
C2 C3 C4 119.85(19) . .
C3 C4 C5 117.91(18) . .
C3 C4 C7 122.93(18) . .
C5 C4 C7 119.07(18) . .
N1 C5 C4 122.34(18) . .
O2 C6 O1 125.88(19) . .
O2 C6 C1 118.71(18) . .
O1 C6 C1 115.41(17) . .
O4 C7 O3 127.91(19) . .
O4 C7 C4 117.24(19) . .
O3 C7 C4 114.82(18) . .
N2 C8 C9 124.0(2) . .
C8 C9 C10 117.6(2) . .
C11 C10 C9 120.0(2) . .
C10 C11 C12 119.2(2) . .
N2 C12 N3 121.11(19) . .
N2 C12 C11 121.6(2) . .
N3 C12 C11 117.3(2) . .
N4 C13 C14 122.6(2) . .
N4 C13 N3 120.4(2) . .
C14 C13 N3 117.1(2) . .
C15 C14 C13 119.5(2) . .
C14 C15 C16 119.0(3) . .
C17 C16 C15 118.1(2) . .
N4 C17 C16 124.5(2) . .
N5 C18 C19 124.8(2) . .
C18 C19 C20 117.8(2) . .
C21 C20 C19 119.6(2) . .
C20 C21 C22 119.0(2) . .
N5 C22 N6 120.48(19) . .
N5 C22 C21 122.3(2) . .
N6 C22 C21 117.24(19) . .
N7 C23 N6 120.41(19) . .
N7 C23 C24 122.0(2) . .
N6 C23 C24 117.53(19) . .
C25 C24 C23 119.4(2) . .
C24 C25 C26 119.1(2) . .
C27 C26 C25 118.3(2) . .
N7 C27 C26 124.2(2) . .

loop_
_geom_bond_atom_site_label_1
_geom_bond_atom_site_label_2
_geom_bond_distance
_geom_bond_site_symmetry_2
Cu1 N1 1.9581(16) .
Cu1 N1 1.9581(16) 2_767
Cu1 O1 1.9581(14) 2_767
Cu1 O1 1.9581(14) .
Cu2 N7 2.0053(18) .
Cu2 N4 2.017(2) .
Cu2 N2 2.0187(18) .
Cu2 N5 2.0464(19) .
O1 C6 1.273(3) .
O2 C6 1.231(2) .
O3 C7 1.253(3) .
O4 C7 1.245(3) .
N1 C5 1.334(2) .
N1 C1 1.344(3) .
N2 C12 1.340(3) .
N2 C8 1.357(3) .
N3 C12 1.379(3) .
N3 C13 1.393(3) .
N4 C13 1.337(3) .
N4 C17 1.356(3) .
N5 C22 1.340(3) .
N5 C18 1.357(3) .
N6 C23 1.384(3) .
N6 C22 1.389(3) .
N7 C23 1.337(3) .
N7 C27 1.356(3) .
C1 C2 1.382(3) .
C1 C6 1.514(3) .
C2 C3 1.384(3) .
C3 C4 1.385(3) .
C4 C5 1.388(3) .
C4 C7 1.523(3) .
C8 C9 1.370(3) .
C9 C10 1.385(4) .
C10 C11 1.365(4) .
C11 C12 1.402(3) .
C13 C14 1.394(3) .
C14 C15 1.363(4) .
C15 C16 1.389(4) .
C16 C17 1.361(4) .
C18 C19 1.358(4) .
C19 C20 1.382(4) .
C20 C21 1.370(3) .
C21 C22 1.397(3) .
C23 C24 1.397(3) .
C24 C25 1.372(3) .
C25 C26 1.379(3) .
C26 C27 1.363(4) .

loop_
_geom_hbond_atom_site_label_D
_geom_hbond_atom_site_label_H
_geom_hbond_atom_site_label_A
_geom_hbond_distance_DH
_geom_hbond_distance_HA
_geom_hbond_distance_DA
_geom_hbond_angle_DHA
_geom_hbond_site_symmetry_A
N3 H3N O3 0.891(10) 1.857(10) 2.746(2) 176(2) .
N6 H6N O2 0.887(10) 1.953(11) 2.832(2) 171(2) 1_464
C19 H19 O4 0.94 2.33 3.263(3) 172.3 2_566

loop_
_geom_torsion_atom_site_label_1
_geom_torsion_atom_site_label_2
_geom_torsion_atom_site_label_3
_geom_torsion_atom_site_label_4
_geom_torsion
_geom_torsion_site_symmetry_1
N1 Cu1 O1 C6 -4.22(15) .
N1 Cu1 O1 C6 175.78(15) 2_767
O1 Cu1 O1 C6 0(100) 2_767
N1 Cu1 N1 C5 22(100) 2_767
O1 Cu1 N1 C5 -1.14(19) 2_767
O1 Cu1 N1 C5 178.86(19) .
N1 Cu1 N1 C1 -151(100) 2_767
O1 Cu1 N1 C1 -174.18(14) 2_767
O1 Cu1 N1 C1 5.82(14) .
N7 Cu2 N2 C12 115.36(17) .
N4 Cu2 N2 C12 -20.33(18) .
N5 Cu2 N2 C12 -134.81(17) .
N7 Cu2 N2 C8 -60.2(2) .
N4 Cu2 N2 C8 164.09(18) .
N5 Cu2 N2 C8 49.6(2) .
N7 Cu2 N4 C13 -114.32(18) .
N2 Cu2 N4 C13 10.77(19) .
N5 Cu2 N4 C13 138.47(18) .
N7 Cu2 N4 C17 76.7(2) .
N2 Cu2 N4 C17 -158.2(2) .
N5 Cu2 N4 C17 -30.5(2) .
N7 Cu2 N5 C22 -31.17(18) .
N4 Cu2 N5 C22 100.50(18) .
N2 Cu2 N5 C22 -151.66(16) .
N7 Cu2 N5 C18 166.15(19) .
N4 Cu2 N5 C18 -62.2(2) .
N2 Cu2 N5 C18 45.7(2) .
N4 Cu2 N7 C23 -92.4(2) .
N2 Cu2 N7 C23 150.65(18) .
N5 Cu2 N7 C23 21.9(2) .
N4 Cu2 N7 C27 86.4(2) .
N2 Cu2 N7 C27 -30.6(2) .
N5 Cu2 N7 C27 -159.3(2) .
C5 N1 C1 C2 -0.1(3) .
Cu1 N1 C1 C2 173.57(17) .
C5 N1 C1 C6 179.97(18) .
Cu1 N1 C1 C6 -6.3(2) .
N1 C1 C2 C3 -2.5(3) .
C6 C1 C2 C3 177.4(2) .
C1 C2 C3 C4 2.9(3) .
C2 C3 C4 C5 -0.8(3) .
C2 C3 C4 C7 -177.2(2) .
C1 N1 C5 C4 2.4(3) .
Cu1 N1 C5 C4 -170.19(15) .
C3 C4 C5 N1 -1.9(3) .
C7 C4 C5 N1 174.68(19) .
Cu1 O1 C6 O2 -178.42(19) .
Cu1 O1 C6 C1 1.9(2) .
N1 C1 C6 O2 -176.7(2) .
C2 C1 C6 O2 3.4(3) .
N1 C1 C6 O1 3.1(3) .
C2 C1 C6 O1 -176.8(2) .
C3 C4 C7 O4 13.1(3) .
C5 C4 C7 O4 -163.3(2) .
C3 C4 C7 O3 -168.4(2) .
C5 C4 C7 O3 15.1(3) .
C12 N2 C8 C9 -0.7(4) .
Cu2 N2 C8 C9 175.1(2) .
N2 C8 C9 C10 -0.8(4) .
C8 C9 C10 C11 0.5(4) .
C9 C10 C11 C12 1.2(4) .
C8 N2 C12 N3 -176.7(2) .
Cu2 N2 C12 N3 7.6(3) .
C8 N2 C12 C11 2.5(3) .
Cu2 N2 C12 C11 -173.24(16) .
C13 N3 C12 N2 25.6(4) .
C13 N3 C12 C11 -153.6(2) .
C10 C11 C12 N2 -2.8(3) .
C10 C11 C12 N3 176.4(2) .
C17 N4 C13 C14 -0.3(3) .
Cu2 N4 C13 C14 -169.70(18) .
C17 N4 C13 N3 -179.2(2) .
Cu2 N4 C13 N3 11.4(3) .
C12 N3 C13 N4 -36.6(4) .
C12 N3 C13 C14 144.5(2) .
N4 C13 C14 C15 1.0(4) .
N3 C13 C14 C15 179.9(2) .
C13 C14 C15 C16 -1.1(4) .
C14 C15 C16 C17 0.6(5) .
C13 N4 C17 C16 -0.3(4) .
Cu2 N4 C17 C16 169.3(3) .
C15 C16 C17 N4 0.1(5) .
C22 N5 C18 C19 -1.5(4) .
Cu2 N5 C18 C19 161.9(2) .
N5 C18 C19 C20 0.0(4) .
C18 C19 C20 C21 0.8(4) .
C19 C20 C21 C22 -0.1(4) .
C18 N5 C22 N6 -178.3(2) .
Cu2 N5 C22 N6 18.4(3) .
C18 N5 C22 C21 2.2(3) .
Cu2 N5 C22 C21 -161.18(18) .
C23 N6 C22 N5 17.3(4) .
C23 N6 C22 C21 -163.1(2) .
C20 C21 C22 N5 -1.4(4) .
C20 C21 C22 N6 179.0(2) .
C27 N7 C23 N6 -178.5(2) .
Cu2 N7 C23 N6 0.3(3) .
C27 N7 C23 C24 -1.0(4) .
Cu2 N7 C23 C24 177.84(17) .
C22 N6 C23 N7 -28.3(4) .
C22 N6 C23 C24 154.0(2) .
N7 C23 C24 C25 -0.8(4) .
N6 C23 C24 C25 176.8(2) .
C23 C24 C25 C26 2.0(4) .
C24 C25 C26 C27 -1.4(4) .
C23 N7 C27 C26 1.6(4) .
Cu2 N7 C27 C26 -177.3(2) .
C25 C26 C27 N7 -0.4(4) .
